data_4086801
loop_
_publ_author_name
'Fischer, Reinald'
'G\"orls, Helmar'
'Westerhausen, Matthias'

_publ_section_title
;
 Reactivity Studies of [(thf)2Mg{\m-C(CH3)2C2H4C(CH3)2}]2: Scrambling
 Reactions and Diverse Reactions with Dichlorophenylphosphane
;
_journal_issue 22
_journal_name_full Organometallics
_journal_page_first 3861
_journal_paper_doi 10.1021/acs.organomet.6b00743
_journal_volume 35
_journal_year 2016
_chemical_formula_moiety 'C14 H21 P S'
_chemical_formula_sum 'C14 H21 P S'
_chemical_formula_weight 252.34
_chemical_name_systematic
; 
 ? 
;
_space_group_IT_number 19
_symmetry_cell_setting orthorhombic
_symmetry_space_group_name_Hall 'P 2ac 2ab'
_symmetry_space_group_name_H-M 'P 21 21 21'
_atom_sites_solution_hydrogens geom
_atom_sites_solution_primary direct
_atom_sites_solution_secondary difmap
_audit_creation_method SHELXL-97
_cell_angle_alpha 90
_cell_angle_beta 90
_cell_angle_gamma 90
_cell_formula_units_Z 4
_cell_length_a 8.28330(10)
_cell_length_b 12.1905(2)
_cell_length_c 14.0260(2)
_cell_measurement_reflns_used 17739
_cell_measurement_temperature 133(2)
_cell_measurement_theta_max 27.52
_cell_measurement_theta_min 2.21
_cell_volume 1416.31(4)
_computing_cell_refinement DENZO
_computing_data_collection COLLECT
_computing_data_reduction DENZO
_computing_molecular_graphics SHELXTL/PC
_computing_publication_material SHELXL-97
_computing_structure_refinement 'SHELXL-97 (Sheldrick, 2008)'
_computing_structure_solution 'SHELXS-97 (Sheldrick, 2008)'
_diffrn_ambient_temperature 133(2)
_diffrn_measured_fraction_theta_full 0.998
_diffrn_measured_fraction_theta_max 0.998
_diffrn_measurement_device_type KappaCCD
_diffrn_measurement_method 'phi- + omega-scan'
_diffrn_radiation_monochromator graphite
_diffrn_radiation_source 'fine-focus sealed tube'
_diffrn_radiation_type MoK\a
_diffrn_radiation_wavelength 0.71073
_diffrn_reflns_av_R_equivalents 0.0293
_diffrn_reflns_av_sigmaI/netI 0.0246
_diffrn_reflns_limit_h_max 9
_diffrn_reflns_limit_h_min -10
_diffrn_reflns_limit_k_max 15
_diffrn_reflns_limit_k_min -15
_diffrn_reflns_limit_l_max 18
_diffrn_reflns_limit_l_min -17
_diffrn_reflns_number 17739
_diffrn_reflns_theta_full 27.52
_diffrn_reflns_theta_max 27.52
_diffrn_reflns_theta_min 2.21
_exptl_absorpt_coefficient_mu 0.315
_exptl_absorpt_correction_T_max 0.7456
_exptl_absorpt_correction_T_min 0.7144
_exptl_absorpt_correction_type multi-scan
_exptl_absorpt_process_details 'SADABS, Bruker-AXS, 2002'
_exptl_crystal_colour colourless
_exptl_crystal_density_diffrn 1.183
_exptl_crystal_density_method 'not measured'
_exptl_crystal_description prism
_exptl_crystal_F_000 544
_exptl_crystal_size_max 0.044
_exptl_crystal_size_mid 0.042
_exptl_crystal_size_min 0.038
_refine_diff_density_max 0.400
_refine_diff_density_min -0.312
_refine_diff_density_rms 0.042
_refine_ls_abs_structure_details 'Flack H D (1983), Acta Cryst. A39, 876-881'
_refine_ls_abs_structure_Flack -0.01(9)
_refine_ls_extinction_method none
_refine_ls_goodness_of_fit_ref 1.097
_refine_ls_hydrogen_treatment constr
_refine_ls_matrix_type full
_refine_ls_number_parameters 175
_refine_ls_number_reflns 3255
_refine_ls_number_restraints 0
_refine_ls_restrained_S_all 1.097
_refine_ls_R_factor_all 0.0332
_refine_ls_R_factor_gt 0.0312
_refine_ls_shift/su_max 0.001
_refine_ls_shift/su_mean 0.000
_refine_ls_structure_factor_coef Fsqd
_refine_ls_weighting_details 'calc w=1/[\s^2^(Fo^2^)+(0.0220P)^2^+0.7439P] where P=(Fo^2^+2Fc^2^)/3'
_refine_ls_weighting_scheme calc
_refine_ls_wR_factor_gt 0.0718
_refine_ls_wR_factor_ref 0.0730
_reflns_number_gt 3125
_reflns_number_total 3255
_reflns_threshold_expression >2sigma(I)
_cod_data_source_file om6b00743_si_001.cif
_cod_data_source_block FO5555
_cod_database_code 4086801

loop_
_symmetry_equiv_pos_as_xyz
'x, y, z'
'-x+1/2, -y, z+1/2'
'-x, y+1/2, -z+1/2'
'x+1/2, -y+1/2, -z'

loop_
_atom_site_label
_atom_site_type_symbol
_atom_site_fract_x
_atom_site_fract_y
_atom_site_fract_z
_atom_site_U_iso_or_equiv
_atom_site_adp_type
_atom_site_occupancy
_atom_site_symmetry_multiplicity
_atom_site_calc_flag
_atom_site_refinement_flags
_atom_site_disorder_assembly
_atom_site_disorder_group
P1 P 0.66795(5) 0.64593(3) 0.23423(3) 0.01741(10) Uani 1 1 d . A .
S1 S 0.77847(5) 0.78802(3) 0.24401(4) 0.02560(11) Uani 1 1 d . . .
C1 C 0.5503(2) 0.62386(16) 0.12191(13) 0.0237(4) Uani 1 1 d . A .
C2 C 0.5855(4) 0.50339(19) 0.09856(19) 0.0499(7) Uani 1 1 d . . .
H2A H 0.5122 0.4557 0.1358 0.060 Uiso 0.726(8) 1 calc PR A 1
H2B H 0.5649 0.4900 0.0300 0.060 Uiso 0.726(8) 1 calc PR A 1
H2C H 0.6332 0.4997 0.0339 0.060 Uiso 0.274(8) 1 calc PR A 2
H2D H 0.4818 0.4631 0.0967 0.060 Uiso 0.274(8) 1 calc PR A 2
C4 C 0.8037(2) 0.52361(14) 0.22120(15) 0.0276(4) Uani 1 1 d . . .
C3 C 0.7505(4) 0.4761(3) 0.1205(3) 0.0369(11) Uani 0.726(8) 1 d P A 1
H3A H 0.8220 0.5061 0.0704 0.044 Uiso 0.726(8) 1 calc PR A 1
H3B H 0.7630 0.3953 0.1208 0.044 Uiso 0.726(8) 1 calc PR A 1
C5 C 0.7854(7) 0.4410(4) 0.2974(4) 0.0496(13) Uani 0.726(8) 1 d P A 1
H5A H 0.6722 0.4182 0.3014 0.074 Uiso 0.726(8) 1 calc PR A 1
H5B H 0.8190 0.4728 0.3584 0.074 Uiso 0.726(8) 1 calc PR A 1
H5C H 0.8530 0.3771 0.2829 0.074 Uiso 0.726(8) 1 calc PR A 1
C6 C 0.9819(9) 0.5617(7) 0.2129(5) 0.0385(13) Uani 0.726(8) 1 d P A 1
H6A H 0.9912 0.6165 0.1620 0.058 Uiso 0.726(8) 1 calc PR A 1
H6B H 1.0506 0.4986 0.1979 0.058 Uiso 0.726(8) 1 calc PR A 1
H6C H 1.0165 0.5942 0.2734 0.058 Uiso 0.726(8) 1 calc PR A 1
C3A C 0.7014(10) 0.4431(6) 0.1695(6) 0.023(2) Uani 0.274(8) 1 d P A 2
H3AA H 0.6371 0.4002 0.2158 0.028 Uiso 0.274(8) 1 calc PR A 2
H3AB H 0.7711 0.3915 0.1337 0.028 Uiso 0.274(8) 1 calc PR A 2
C5A C 0.8409(14) 0.4742(9) 0.3290(7) 0.032(2) Uani 0.274(8) 1 d P A 2
H5AA H 0.9083 0.5262 0.3644 0.047 Uiso 0.274(8) 1 calc PR A 2
H5AB H 0.8975 0.4040 0.3234 0.047 Uiso 0.274(8) 1 calc PR A 2
H5AC H 0.7388 0.4633 0.3630 0.047 Uiso 0.274(8) 1 calc PR A 2
C6A C 0.957(2) 0.5529(17) 0.1818(10) 0.028(3) Uani 0.274(8) 1 d P A 2
H6AA H 1.0098 0.6063 0.2235 0.042 Uiso 0.274(8) 1 calc PR A 2
H6AB H 0.9409 0.5852 0.1185 0.042 Uiso 0.274(8) 1 calc PR A 2
H6AC H 1.0242 0.4872 0.1762 0.042 Uiso 0.274(8) 1 calc PR A 2
C7 C 0.3697(3) 0.6451(2) 0.13440(16) 0.0437(6) Uani 1 1 d . . .
H7A H 0.3159 0.6404 0.0723 0.066 Uiso 1 1 calc R A .
H7B H 0.3534 0.7184 0.1614 0.066 Uiso 1 1 calc R . .
H7C H 0.3239 0.5900 0.1775 0.066 Uiso 1 1 calc R . .
C8 C 0.6134(3) 0.70021(19) 0.04459(14) 0.0400(5) Uani 1 1 d . . .
H8A H 0.5611 0.6825 -0.0162 0.060 Uiso 1 1 calc R A .
H8B H 0.7304 0.6909 0.0383 0.060 Uiso 1 1 calc R . .
H8C H 0.5893 0.7764 0.0619 0.060 Uiso 1 1 calc R . .
C9 C 0.5350(2) 0.62432(14) 0.33611(12) 0.0186(3) Uani 1 1 d . . .
C10 C 0.4296(2) 0.53470(15) 0.34315(14) 0.0238(4) Uani 1 1 d . A .
H10A H 0.4259 0.4819 0.2933 0.029 Uiso 1 1 calc R . .
C11 C 0.3308(2) 0.52242(15) 0.42212(14) 0.0275(4) Uani 1 1 d . . .
H11A H 0.2586 0.4620 0.4257 0.033 Uiso 1 1 calc R A .
C12 C 0.3369(2) 0.59807(15) 0.49602(13) 0.0276(4) Uani 1 1 d . A .
H12A H 0.2698 0.5890 0.5504 0.033 Uiso 1 1 calc R . .
C13 C 0.4409(2) 0.68670(16) 0.49025(14) 0.0284(4) Uani 1 1 d . . .
H13A H 0.4455 0.7385 0.5408 0.034 Uiso 1 1 calc R A .
C14 C 0.5383(2) 0.69979(15) 0.41062(13) 0.0239(4) Uani 1 1 d . A .
H14A H 0.6086 0.7613 0.4069 0.029 Uiso 1 1 calc R . .

loop_
_atom_site_aniso_label
_atom_site_aniso_U_11
_atom_site_aniso_U_22
_atom_site_aniso_U_33
_atom_site_aniso_U_23
_atom_site_aniso_U_13
_atom_site_aniso_U_12
P1 0.01697(18) 0.01442(18) 0.0208(2) 0.00016(17) 0.00026(17) -0.00156(15)
S1 0.0264(2) 0.01901(19) 0.0314(2) -0.00003(18) -0.00033(18) -0.00834(15)
C1 0.0294(10) 0.0211(9) 0.0207(8) -0.0004(7) -0.0043(7) -0.0039(7)
C2 0.0802(19) 0.0251(11) 0.0443(14) -0.0121(10) -0.0210(13) 0.0045(12)
C4 0.0208(9) 0.0205(8) 0.0416(11) -0.0005(8) 0.0039(8) 0.0048(7)
C3 0.0344(17) 0.0291(17) 0.047(2) -0.0152(16) 0.0030(16) 0.0066(14)
C5 0.051(3) 0.038(2) 0.060(3) 0.021(2) 0.016(2) 0.024(2)
C6 0.019(2) 0.036(2) 0.060(4) 0.001(3) -0.002(2) 0.0059(17)
C3A 0.032(4) 0.014(3) 0.024(4) -0.002(3) 0.009(3) -0.001(3)
C5A 0.036(6) 0.036(5) 0.023(4) 0.008(4) 0.004(4) 0.017(4)
C6A 0.016(6) 0.037(6) 0.032(7) 0.004(6) -0.003(5) 0.003(4)
C7 0.0289(12) 0.0678(16) 0.0344(11) 0.0018(12) -0.0114(9) -0.0086(11)
C8 0.0517(13) 0.0443(13) 0.0241(10) 0.0090(10) -0.0045(9) -0.0127(11)
C9 0.0172(8) 0.0166(8) 0.0221(8) 0.0007(7) -0.0011(6) 0.0003(6)
C10 0.0265(10) 0.0186(9) 0.0263(9) -0.0025(7) 0.0044(7) -0.0026(7)
C11 0.0268(9) 0.0221(9) 0.0337(10) 0.0014(7) 0.0085(8) -0.0033(8)
C12 0.0279(9) 0.0272(9) 0.0277(9) 0.0039(7) 0.0089(8) 0.0083(8)
C13 0.0325(10) 0.0267(10) 0.0259(9) -0.0069(8) 0.0014(8) 0.0036(8)
C14 0.0246(9) 0.0198(9) 0.0273(9) -0.0023(7) -0.0013(7) -0.0005(7)

loop_
_atom_type_symbol
_atom_type_description
_atom_type_scat_dispersion_real
_atom_type_scat_dispersion_imag
_atom_type_scat_source
C C 0.0033 0.0016 'International Tables Vol C Tables 4.2.6.8 and 6.1.1.4'
H H 0.0000 0.0000 'International Tables Vol C Tables 4.2.6.8 and 6.1.1.4'
P P 0.1023 0.0942 'International Tables Vol C Tables 4.2.6.8 and 6.1.1.4'
S S 0.1246 0.1234 'International Tables Vol C Tables 4.2.6.8 and 6.1.1.4'

loop_
_geom_angle_atom_site_label_1
_geom_angle_atom_site_label_2
_geom_angle_atom_site_label_3
_geom_angle
C9 P1 C1 108.92(8)
C9 P1 C4 108.87(8)
C1 P1 C4 96.65(9)
C9 P1 S1 110.75(6)
C1 P1 S1 115.36(6)
C4 P1 S1 115.36(6)
C8 C1 C7 108.34(18)
C8 C1 C2 111.61(19)
C7 C1 C2 111.9(2)
C8 C1 P1 109.44(14)
C7 C1 P1 112.88(14)
C2 C1 P1 102.61(14)
C3 C2 C1 110.9(2)
C3 C2 C3A 34.3(3)
C1 C2 C3A 115.5(3)
C3 C2 H2A 109.5
C1 C2 H2A 109.5
C3A C2 H2A 76.4
C3 C2 H2B 109.5
C1 C2 H2B 109.5
C3A C2 H2B 130.1
H2A C2 H2B 108.0
C3 C2 H2C 78.9
C1 C2 H2C 108.4
C3A C2 H2C 108.4
H2A C2 H2C 134.5
H2B C2 H2C 34.1
C3 C2 H2D 135.6
C1 C2 H2D 108.4
C3A C2 H2D 108.4
H2A C2 H2D 35.9
H2B C2 H2D 75.1
H2C C2 H2D 107.5
C6A C4 C5 122.8(7)
C6A C4 C3A 118.8(7)
C5 C4 C3A 81.0(4)
C6A C4 C6 18.5(5)
C5 C4 C6 110.9(4)
C3A C4 C6 134.7(4)
C6A C4 C3 89.6(5)
C5 C4 C3 111.5(3)
C3A C4 C3 33.6(3)
C6 C4 C3 107.8(3)
C6A C4 C5A 106.2(6)
C5 C4 C5A 27.2(4)
C3A C4 C5A 108.2(5)
C6 C4 C5A 90.0(5)
C3 C4 C5A 136.9(4)
C6A C4 P1 111.8(9)
C5 C4 P1 114.2(2)
C3A C4 P1 103.4(3)
C6 C4 P1 109.9(3)
C3 C4 P1 102.13(15)
C5A C4 P1 108.1(4)
C2 C3 C4 111.7(2)
C2 C3 H3A 109.3
C4 C3 H3A 109.3
C2 C3 H3B 109.3
C4 C3 H3B 109.3
H3A C3 H3B 107.9
C4 C5 H5A 109.5
C4 C5 H5B 109.5
H5A C5 H5B 109.5
C4 C5 H5C 109.5
H5A C5 H5C 109.5
H5B C5 H5C 109.5
C4 C6 H6A 109.5
C4 C6 H6B 109.5
H6A C6 H6B 109.5
C4 C6 H6C 109.5
H6A C6 H6C 109.5
H6B C6 H6C 109.5
C4 C3A C2 110.5(5)
C4 C3A H3AA 109.6
C2 C3A H3AA 109.6
C4 C3A H3AB 109.6
C2 C3A H3AB 109.6
H3AA C3A H3AB 108.1
C4 C5A H5AA 109.5
C4 C5A H5AB 109.5
H5AA C5A H5AB 109.5
C4 C5A H5AC 109.5
H5AA C5A H5AC 109.5
H5AB C5A H5AC 109.5
C4 C6A H6AA 109.5
C4 C6A H6AB 109.5
H6AA C6A H6AB 109.5
C4 C6A H6AC 109.5
H6AA C6A H6AC 109.5
H6AB C6A H6AC 109.5
C1 C7 H7A 109.5
C1 C7 H7B 109.5
H7A C7 H7B 109.5
C1 C7 H7C 109.5
H7A C7 H7C 109.5
H7B C7 H7C 109.5
C1 C8 H8A 109.5
C1 C8 H8B 109.5
H8A C8 H8B 109.5
C1 C8 H8C 109.5
H8A C8 H8C 109.5
H8B C8 H8C 109.5
C14 C9 C10 118.33(17)
C14 C9 P1 118.72(14)
C10 C9 P1 122.95(13)
C11 C10 C9 120.55(17)
C11 C10 H10A 119.7
C9 C10 H10A 119.7
C10 C11 C12 120.25(18)
C10 C11 H11A 119.9
C12 C11 H11A 119.9
C13 C12 C11 119.83(18)
C13 C12 H12A 120.1
C11 C12 H12A 120.1
C12 C13 C14 119.93(18)
C12 C13 H13A 120.0
C14 C13 H13A 120.0
C13 C14 C9 121.09(18)
C13 C14 H14A 119.5
C9 C14 H14A 119.5

loop_
_geom_bond_atom_site_label_1
_geom_bond_atom_site_label_2
_geom_bond_distance
P1 C9 1.8234(18)
P1 C1 1.8721(18)
P1 C4 1.8765(18)
P1 S1 1.9640(6)
C1 C8 1.522(3)
C1 C7 1.528(3)
C1 C2 1.533(3)
C2 C3 1.439(4)
C2 C3A 1.566(8)
C2 H2A 0.9900
C2 H2B 0.9900
C2 H2C 0.9900
C2 H2D 0.9900
C4 C6A 1.427(19)
C4 C5 1.476(5)
C4 C3A 1.486(7)
C4 C6 1.552(8)
C4 C3 1.589(4)
C4 C5A 1.656(9)
C3 H3A 0.9900
C3 H3B 0.9900
C5 H5A 0.9800
C5 H5B 0.9800
C5 H5C 0.9800
C6 H6A 0.9800
C6 H6B 0.9800
C6 H6C 0.9800
C3A H3AA 0.9900
C3A H3AB 0.9900
C5A H5AA 0.9800
C5A H5AB 0.9800
C5A H5AC 0.9800
C6A H6AA 0.9800
C6A H6AB 0.9800
C6A H6AC 0.9800
C7 H7A 0.9800
C7 H7B 0.9800
C7 H7C 0.9800
C8 H8A 0.9800
C8 H8B 0.9800
C8 H8C 0.9800
C9 C14 1.393(2)
C9 C10 1.402(2)
C10 C11 1.385(3)
C10 H10A 0.9500
C11 C12 1.388(3)
C11 H11A 0.9500
C12 C13 1.384(3)
C12 H12A 0.9500
C13 C14 1.387(3)
C13 H13A 0.9500
C14 H14A 0.9500
